data_7008812
loop_
_publ_author_name
'Alberola, Antonio'
'Farley, Robert D.'
'Humphrey, Simon M.'
'McManus, Gordon D.'
'Murphy, Damien M.'
'Rawson, Jeremy M.'

_publ_section_title
;
 EPR studies on the thiophenodithiazolyl radical, C4H2S3N.
;
_journal_issue 24
_journal_name_full 'Dalton transactions (Cambridge, England : 2003)'
_journal_page_first 3838
_journal_page_last 3845
_journal_paper_doi 10.1039/b508912c
_journal_year 2005
_chemical_formula_moiety 'C4 H2 N O2 S4, As F6'
_chemical_formula_sum 'C4 H2 As F6 N O2 S4'
_chemical_formula_weight 413.23
_chemical_name_systematic
;
?
;
_space_group_IT_number 33
_symmetry_cell_setting orthorhombic
_symmetry_space_group_name_Hall 'P 2c -2n'
_symmetry_space_group_name_H-M 'P n a 21'
_atom_sites_solution_hydrogens geom
_atom_sites_solution_primary direct
_atom_sites_solution_secondary difmap
_audit_creation_method SHELXL-97
_cell_angle_alpha 90.00
_cell_angle_beta 90.00
_cell_angle_gamma 90.00
_cell_formula_units_Z 4
_cell_length_a 15.7052(10)
_cell_length_b 8.2312(6)
_cell_length_c 10.9601(8)
_cell_measurement_temperature 180(2)
_cell_volume 1416.84(17)
_computing_cell_refinement 'HKL Scalepack (Otwinowski & Minor 1997)'
_computing_data_reduction
;
HKL Denzo and Scalepack (Otwinowski & Minor 1997)
;
_computing_publication_material 'SHELXL-97 (Sheldrick 1997)'
_computing_structure_refinement 'SHELXL-97 (Sheldrick 1997)'
_computing_structure_solution 'SIR-92 (Altomare et al. 1994)'
_diffrn_ambient_temperature 180(2)
_diffrn_measured_fraction_theta_full 0.993
_diffrn_measured_fraction_theta_max 0.993
_diffrn_measurement_device_type 'Rigaku AFC-7R'
_diffrn_measurement_method 'Thin slice \w and \f scans'
_diffrn_radiation_monochromator graphite
_diffrn_radiation_source 'fine-focus sealed tube'
_diffrn_radiation_type MoK\a
_diffrn_radiation_wavelength 0.71073
_diffrn_reflns_av_R_equivalents 0.0000
_diffrn_reflns_av_sigmaI/netI 0.0584
_diffrn_reflns_limit_h_max 18
_diffrn_reflns_limit_h_min -18
_diffrn_reflns_limit_k_max 9
_diffrn_reflns_limit_k_min -9
_diffrn_reflns_limit_l_max 12
_diffrn_reflns_limit_l_min -13
_diffrn_reflns_number 2336
_diffrn_reflns_theta_full 24.98
_diffrn_reflns_theta_max 24.98
_diffrn_reflns_theta_min 3.59
_exptl_absorpt_coefficient_mu 3.046
_exptl_absorpt_correction_T_max 0.8626
_exptl_absorpt_correction_T_min 0.7504
_exptl_crystal_density_diffrn 1.937
_exptl_crystal_density_method 'not measured'
_exptl_crystal_F_000 800
_exptl_crystal_size_max 0.10
_exptl_crystal_size_mid 0.10
_exptl_crystal_size_min 0.05
_refine_diff_density_max 1.366
_refine_diff_density_min -0.683
_refine_diff_density_rms 0.149
_refine_ls_abs_structure_details 'Flack H D (1983), Acta Cryst. A39, 876-881'
_refine_ls_abs_structure_Flack 0.52(3)
_refine_ls_extinction_method none
_refine_ls_goodness_of_fit_ref 1.035
_refine_ls_hydrogen_treatment mixed
_refine_ls_matrix_type full
_refine_ls_number_parameters 170
_refine_ls_number_reflns 2336
_refine_ls_number_restraints 98
_refine_ls_restrained_S_all 1.030
_refine_ls_R_factor_all 0.0906
_refine_ls_R_factor_gt 0.0680
_refine_ls_shift/su_max 3.929
_refine_ls_shift/su_mean 0.172
_refine_ls_structure_factor_coef Fsqd
_refine_ls_weighting_details 'calc w=1/[\s^2^(Fo^2^)+(0.1343P)^2^+0.0000P] where P=(Fo^2^+2Fc^2^)/3'
_refine_ls_weighting_scheme calc
_refine_ls_wR_factor_gt 0.1744
_refine_ls_wR_factor_ref 0.1900
_reflns_number_gt 1812
_reflns_number_total 2336
_reflns_threshold_expression >2sigma(I)
_cod_data_source_file b508912c.txt
_cod_data_source_block jr9918
_cod_original_sg_symbol_H-M Pna2(1)
_cod_database_code 7008812

loop_
_symmetry_equiv_pos_as_xyz
'x, y, z'
'-x, -y, z+1/2'
'-x+1/2, y+1/2, z+1/2'
'x+1/2, -y+1/2, z'

loop_
_atom_site_label
_atom_site_type_symbol
_atom_site_fract_x
_atom_site_fract_y
_atom_site_fract_z
_atom_site_U_iso_or_equiv
_atom_site_adp_type
_atom_site_occupancy
_atom_site_symmetry_multiplicity
_atom_site_calc_flag
_atom_site_refinement_flags
_atom_site_disorder_assembly
_atom_site_disorder_group
S1 S 0.4915(2) 0.3042(4) 0.1714(3) 0.0643(8) Uani 1 1 d . . .
S2 S 0.4025(2) 0.4805(4) 0.3424(3) 0.0630(8) Uani 1 1 d . . .
S3 S 0.63259(17) 0.7246(4) 0.2606(4) 0.0626(8) Uani 1 1 d . . .
N1 N 0.4100(8) 0.3239(11) 0.2582(10) 0.074(3) Uani 1 1 d . . .
C1 C 0.6163(7) 0.5403(14) 0.1782(10) 0.053(3) Uani 1 1 d . . .
H1 H 0.6537 0.4956 0.1188 0.063 Uiso 1 1 calc R . .
C2 C 0.5434(7) 0.4769(13) 0.2138(9) 0.054(3) Uani 1 1 d . . .
C3 C 0.4975(7) 0.5725(13) 0.3033(9) 0.057(3) Uani 1 1 d . . .
C4 C 0.5355(7) 0.7070(11) 0.3396(9) 0.045(2) Uani 1 1 d . . .
H4 H 0.5141 0.7815 0.3983 0.054 Uiso 1 1 calc R . .
As1 As 0.36921(5) 0.84528(10) 0.01257(12) 0.0480(4) Uani 1 1 d D . .
F3 F 0.3230(8) 0.7768(13) 0.1414(9) 0.135(4) Uani 1 1 d D A .
F5 F 0.4170(6) 0.9185(12) -0.1175(8) 0.121(4) Uani 1 1 d D A .
F1 F 0.3863(18) 1.031(2) 0.0802(16) 0.093(2) Uiso 0.33 1 d PD A 1
F2 F 0.4659(11) 0.753(3) 0.043(2) 0.093(2) Uiso 0.33 1 d PD B 1
F4 F 0.2745(10) 0.929(3) -0.031(2) 0.093(2) Uiso 0.33 1 d PD A 1
F6 F 0.3504(18) 0.667(2) -0.065(2) 0.093(2) Uiso 0.33 1 d PD A 1
F1A F 0.2747(10) 0.830(4) -0.0628(15) 0.093(2) Uiso 0.33 1 d PD A 2
F2A F 0.3552(15) 1.0541(16) 0.016(3) 0.093(2) Uiso 0.33 1 d PD C 2
F4A F 0.3912(17) 0.6431(17) 0.028(3) 0.093(2) Uiso 0.33 1 d PD A 2
F6A F 0.4597(12) 0.883(4) 0.096(2) 0.093(2) Uiso 0.33 1 d PD A 2
F1B F 0.4338(15) 0.679(2) 0.003(2) 0.093(2) Uiso 0.33 1 d PD A 3
F6B F 0.3205(14) 1.027(2) 0.049(2) 0.093(2) Uiso 0.33 1 d PD A 3
F4B F 0.4285(17) 0.951(3) 0.1187(17) 0.093(2) Uiso 0.33 1 d PD A 3
F2B F 0.3060(17) 0.748(4) -0.0912(18) 0.093(2) Uiso 0.33 1 d PD A 3
O1S O 0.3883(4) 0.7261(9) 0.5010(10) 0.061(2) Uani 1 1 d . . .
O2SA O 0.352(4) 0.994(9) 0.418(7) 0.127(5) Uiso 0.207(5) 1 d P . .
O2SB O 0.2722(11) 0.8782(18) 0.6085(18) 0.127(5) Uiso 0.793(5) 1 d P . .
S1SA S 0.3135(2) 0.8342(5) 0.4728(4) 0.0627(10) Uani 0.793(5) 1 d P D 1
S1SB S 0.3577(8) 0.9132(19) 0.5367(14) 0.0627(10) Uani 0.207(5) 1 d P D 2

loop_
_atom_site_aniso_label
_atom_site_aniso_U_11
_atom_site_aniso_U_22
_atom_site_aniso_U_33
_atom_site_aniso_U_23
_atom_site_aniso_U_13
_atom_site_aniso_U_12
S1 0.071(2) 0.0533(16) 0.0682(17) -0.0032(15) 0.0046(16) -0.0082(14)
S2 0.0609(19) 0.0658(19) 0.0622(17) -0.0030(15) 0.0064(14) -0.0072(15)
S3 0.0580(17) 0.0630(18) 0.0668(18) -0.0083(16) 0.0065(15) -0.0115(12)
N1 0.097(8) 0.060(6) 0.065(7) -0.001(5) 0.006(7) -0.026(5)
C1 0.047(6) 0.056(7) 0.055(7) 0.012(5) 0.010(5) 0.023(5)
C2 0.064(7) 0.046(6) 0.052(6) -0.002(5) -0.007(5) 0.013(5)
C3 0.055(6) 0.076(8) 0.041(5) 0.013(5) -0.001(5) 0.015(6)
C4 0.070(7) 0.021(4) 0.044(5) -0.010(4) -0.007(5) -0.002(4)
As1 0.0420(5) 0.0435(5) 0.0585(6) 0.0045(6) 0.0044(6) -0.0023(3)
F3 0.172(10) 0.121(8) 0.112(8) 0.022(7) 0.073(7) -0.041(7)
F5 0.154(9) 0.112(7) 0.096(6) 0.009(6) 0.060(7) -0.045(7)
O1S 0.057(4) 0.059(4) 0.066(5) 0.004(5) -0.002(4) 0.011(3)
S1SA 0.0445(18) 0.069(2) 0.074(2) 0.0219(16) -0.0044(15) 0.0025(15)
S1SB 0.0445(18) 0.069(2) 0.074(2) 0.0219(16) -0.0044(15) 0.0025(15)

loop_
_atom_type_symbol
_atom_type_description
_atom_type_scat_dispersion_real
_atom_type_scat_dispersion_imag
_atom_type_scat_source
C C 0.0033 0.0016 'International Tables Vol C Tables 4.2.6.8 and 6.1.1.4'
H H 0.0000 0.0000 'International Tables Vol C Tables 4.2.6.8 and 6.1.1.4'
N N 0.0061 0.0033 'International Tables Vol C Tables 4.2.6.8 and 6.1.1.4'
O O 0.0106 0.0060 'International Tables Vol C Tables 4.2.6.8 and 6.1.1.4'
F F 0.0171 0.0103 'International Tables Vol C Tables 4.2.6.8 and 6.1.1.4'
As As 0.0499 2.0058 'International Tables Vol C Tables 4.2.6.8 and 6.1.1.4'
S S 0.1246 0.1234 'International Tables Vol C Tables 4.2.6.8 and 6.1.1.4'

loop_
_geom_angle_atom_site_label_1
_geom_angle_atom_site_label_2
_geom_angle_atom_site_label_3
_geom_angle
_geom_angle_site_symmetry_1
_geom_angle_site_symmetry_3
_geom_angle_publ_flag
N1 S1 C2 97.8(5) . . ?
N1 S2 C3 98.5(6) . . ?
C4 S3 C1 93.1(5) . . ?
S2 N1 S1 119.0(6) . . ?
C2 C1 S3 108.1(8) . . ?
C2 C1 H1 125.9 . . ?
S3 C1 H1 125.9 . . ?
C1 C2 C3 114.7(11) . . ?
C1 C2 S1 131.7(9) . . ?
C3 C2 S1 113.6(10) . . ?
C4 C3 C2 115.8(11) . . ?
C4 C3 S2 133.2(9) . . ?
C2 C3 S2 111.0(9) . . ?
C3 C4 S3 108.2(8) . . ?
C3 C4 H4 125.8 . . ?
S3 C4 H4 126.0 . . ?
F3 As1 F1A 90.4(5) . . ?
F3 As1 F4A 71.3(11) . . ?
F1A As1 F4A 98.9(14) . . ?
F3 As1 F4 89.6(9) . . ?
F1A As1 F4 30.1(10) . . ?
F4A As1 F4 126.7(12) . . ?
F3 As1 F2B 98.7(9) . . ?
F1A As1 F2B 30.4(11) . . ?
F4A As1 F2B 74.1(15) . . ?
F4 As1 F2B 59.9(14) . . ?
F3 As1 F1B 92.1(5) . . ?
F1A As1 F1B 115.5(14) . . ?
F4A As1 F1B 26.3(9) . . ?
F4 As1 F1B 145.6(14) . . ?
F2B As1 F1B 85.9(15) . . ?
F3 As1 F6 93.1(9) . . ?
F1A As1 F6 63.2(13) . . ?
F4A As1 F6 41.6(14) . . ?
F4 As1 F6 93.3(13) . . ?
F2B As1 F6 34.1(11) . . ?
F1B As1 F6 52.3(14) . . ?
F3 As1 F6A 88.3(10) . . ?
F1A As1 F6A 172.6(15) . . ?
F4A As1 F6A 87.6(14) . . ?
F4 As1 F6A 142.6(13) . . ?
F2B As1 F6A 157.0(15) . . ?
F1B As1 F6A 71.8(13) . . ?
F6 As1 F6A 124.1(15) . . ?
F3 As1 F5 178.9(5) . . ?
F1A As1 F5 90.2(5) . . ?
F4A As1 F5 109.5(11) . . ?
F4 As1 F5 90.4(8) . . ?
F2B As1 F5 82.3(9) . . ?
F1B As1 F5 88.4(6) . . ?
F6 As1 F5 88.0(9) . . ?
F6A As1 F5 91.0(9) . . ?
F3 As1 F1 90.2(5) . . ?
F1A As1 F1 114.1(15) . . ?
F4A As1 F1 142.4(14) . . ?
F4 As1 F1 84.0(13) . . ?
F2B As1 F1 142.5(15) . . ?
F1B As1 F1 130.3(15) . . ?
F6 As1 F1 175.7(12) . . ?
F6A As1 F1 58.6(13) . . ?
F5 As1 F1 88.7(5) . . ?
F3 As1 F6B 84.6(8) . . ?
F1A As1 F6B 77.8(13) . . ?
F4A As1 F6B 155.7(12) . . ?
F4 As1 F6B 47.7(10) . . ?
F2B As1 F6B 107.6(14) . . ?
F1B As1 F6B 166.4(14) . . ?
F6 As1 F6B 140.9(13) . . ?
F6A As1 F6B 94.9(12) . . ?
F5 As1 F6B 94.7(8) . . ?
F1 As1 F6B 36.8(11) . . ?
F3 As1 F4B 80.6(9) . . ?
F1A As1 F4B 146.5(15) . . ?
F4A As1 F4B 108.4(14) . . ?
F4 As1 F4B 117.0(13) . . ?
F2B As1 F4B 176.8(16) . . ?
F1B As1 F4B 97.2(16) . . ?
F6 As1 F4B 148.8(15) . . ?
F6A As1 F4B 26.2(10) . . ?
F5 As1 F4B 98.4(8) . . ?
F1 As1 F4B 34.6(10) . . ?
F6B As1 F4B 69.3(13) . . ?
S1SA O1S S1SB 43.5(5) . . ?
S1SB O2SA S1SA 46(2) . . ?
S1SB O2SB S1SA 42.6(8) . . ?
O1S S1SA O2SA 106(2) . . ?
O1S S1SA O2SB 104.4(7) . . ?
O2SA S1SA O2SB 108(3) . . ?
O2SA S1SB O2SB 118(2) . . ?
O2SA S1SB O1S 103(3) . . ?
O2SB S1SB O1S 101.2(10) . . ?

loop_
_geom_bond_atom_site_label_1
_geom_bond_atom_site_label_2
_geom_bond_distance
_geom_bond_site_symmetry_2
_geom_bond_publ_flag
S1 N1 1.604(12) . ?
S1 C2 1.703(12) . ?
S2 N1 1.589(10) . ?
S2 C3 1.728(12) . ?
S3 C4 1.759(11) . ?
S3 C1 1.785(13) . ?
C1 C2 1.317(16) . ?
C1 H1 0.9500 . ?
C2 C3 1.449(14) . ?
C3 C4 1.319(14) . ?
C4 H4 0.9500 . ?
As1 F3 1.685(7) . ?
As1 F1A 1.703(14) . ?
As1 F4A 1.708(13) . ?
As1 F4 1.708(14) . ?
As1 F2B 1.709(14) . ?
As1 F1B 1.709(13) . ?
As1 F6 1.718(14) . ?
As1 F6A 1.720(14) . ?
As1 F5 1.721(7) . ?
As1 F1 1.722(14) . ?
As1 F6B 1.727(14) . ?
As1 F4B 1.726(14) . ?
O1S S1SA 1.505(8) . ?
O1S S1SB 1.660(17) . ?
O2SA S1SB 1.47(7) . ?
O2SA S1SA 1.57(7) . ?
O2SB S1SB 1.58(2) . ?
O2SB S1SA 1.66(2) . ?
